data_7020788
loop_
_publ_author_name
'Yoshida, Jun'
'Kondo, Shohei'
'Yuge, Hidetaka'

_publ_section_title
;
 A synthetic strategy for a new series of oxo-centered tricobalt complexes
 with mixed bridging ligands of acetate and pyrazolate anions.
;
_journal_issue 7
_journal_name_full 'Dalton transactions (Cambridge, England : 2003)'
_journal_page_first 2406
_journal_page_last 2413
_journal_paper_doi 10.1039/c2dt31988h
_journal_volume 42
_journal_year 2013
_chemical_absolute_configuration rm
_chemical_formula_sum 'C52 H63 Co6 F12 N29 O10 P2'
_chemical_formula_weight 1897.83
_chemical_name_systematic
;
?
;
_space_group_crystal_system tetragonal
_space_group_IT_number 114
_space_group_name_Hall 'P -4 2n'
_space_group_name_H-M_alt 'P -4 21 c'
_symmetry_space_group_name_Hall 'P -4 2n'
_symmetry_space_group_name_H-M 'P -4 21 c'
_atom_sites_solution_hydrogens geom
_atom_sites_solution_primary direct
_atom_sites_solution_secondary difmap
_audit_creation_method 'WinGX routine CIF_UPDATE'
_cell_angle_alpha 90
_cell_angle_beta 90
_cell_angle_gamma 90
_cell_formula_units_Z 4
_cell_length_a 22.0251(11)
_cell_length_b 22.0251(11)
_cell_length_c 14.7509(7)
_cell_measurement_reflns_used 9904
_cell_measurement_temperature 100(2)
_cell_measurement_theta_max 25.6987
_cell_measurement_theta_min 2.4864
_cell_volume 7155.7(6)
_computing_cell_refinement 'SAINT V7.68A (Bruker AXS, 2009)'
_computing_data_collection 'Bruker APEX2'
_computing_data_reduction 'SAINT V7.68A (Bruker AXS, 2009)'
_computing_molecular_graphics 'PLATON (Spek, 2003)'
_computing_publication_material 'SHELXL97 (Sheldrick, 2008)'
_computing_structure_refinement 'SHELXL-97 (Sheldrick, 1997)'
_computing_structure_solution 'SHELXS-97 (Sheldrick, 1990)'
_diffrn_ambient_temperature 100(2)
_diffrn_detector_area_resol_mean 8.3333
_diffrn_measured_fraction_theta_full 0.996
_diffrn_measured_fraction_theta_max 0.996
_diffrn_measurement_device_type 'CCD area detector'
_diffrn_measurement_method 'phi and omega scans'
_diffrn_radiation_monochromator graphite
_diffrn_radiation_type MoK\a
_diffrn_radiation_wavelength 0.71073
_diffrn_reflns_av_R_equivalents 0.0737
_diffrn_reflns_av_unetI/netI 0.0431
_diffrn_reflns_limit_h_max 28
_diffrn_reflns_limit_h_min -28
_diffrn_reflns_limit_k_max 28
_diffrn_reflns_limit_k_min -28
_diffrn_reflns_limit_l_max 19
_diffrn_reflns_limit_l_min -19
_diffrn_reflns_number 79790
_diffrn_reflns_theta_full 27.64
_diffrn_reflns_theta_max 27.64
_diffrn_reflns_theta_min 2.49
_exptl_absorpt_coefficient_mu 1.511
_exptl_absorpt_correction_T_max 0.81
_exptl_absorpt_correction_T_min 0.7
_exptl_absorpt_correction_type multi-scan
_exptl_absorpt_process_details 'SADABS V2008/1 (Bruker AXS)'
_exptl_crystal_colour dark-red
_exptl_crystal_density_diffrn 1.762
_exptl_crystal_density_method 'not measured'
_exptl_crystal_description prism
_exptl_crystal_F_000 3832
_exptl_crystal_size_max 0.34
_exptl_crystal_size_mid 0.18
_exptl_crystal_size_min 0.14
_refine_diff_density_max 1.032
_refine_diff_density_min -0.593
_refine_diff_density_rms 0.091
_refine_ls_abs_structure_details 'Flack H D (1983), Acta Cryst. A39, 876-881'
_refine_ls_abs_structure_Flack 0.019(15)
_refine_ls_extinction_method none
_refine_ls_goodness_of_fit_ref 1.042
_refine_ls_hydrogen_treatment noref
_refine_ls_matrix_type full
_refine_ls_number_parameters 476
_refine_ls_number_reflns 8301
_refine_ls_number_restraints 0
_refine_ls_restrained_S_all 1.042
_refine_ls_R_factor_all 0.0555
_refine_ls_R_factor_gt 0.0427
_refine_ls_shift/su_max 0.007
_refine_ls_shift/su_mean 0
_refine_ls_structure_factor_coef Fsqd
_refine_ls_weighting_details 'calc w=1/[\s^2^(Fo^2^)+(0.0556P)^2^+9.3827P] where P=(Fo^2^+2Fc^2^)/3'
_refine_ls_weighting_scheme calc
_refine_ls_wR_factor_ref 0.1098
_reflns_number_gt 7139
_reflns_number_total 8301
_reflns_threshold_expression >2sigma(I)
_cod_data_source_file c2dt31988h.txt
_cod_data_source_block tetra
_cod_database_code 7020788

loop_
_symmetry_equiv_pos_as_xyz
'x, y, z'
'-x, -y, z'
'x+1/2, -y+1/2, -z+1/2'
'-x+1/2, y+1/2, -z+1/2'
'y+1/2, x+1/2, z+1/2'
'-y+1/2, -x+1/2, z+1/2'
'-y, x, -z'
'y, -x, -z'

loop_
_atom_site_label
_atom_site_fract_x
_atom_site_fract_y
_atom_site_fract_z
_atom_site_U_iso_or_equiv
_atom_site_adp_type
_atom_site_calc_flag
_atom_site_refinement_flags
_atom_site_occupancy
_atom_site_disorder_assembly
_atom_site_disorder_group
_atom_site_type_symbol
Co1 0.85534(2) 0.22529(2) 0.15743(4) 0.01757(12) Uani d . 1 A . Co
Co2 0.78318(2) 0.13137(2) 0.04925(4) 0.01782(12) Uani d . 1 A . Co
Co3 0.84714(3) 0.09130(2) 0.22865(4) 0.01969(12) Uani d . 1 . . Co
O1 0.84130(12) 0.14509(13) 0.13585(17) 0.0182(6) Uani d . 1 A . O
N1 0.83791(16) 0.21476(17) 0.2829(2) 0.0222(7) Uani d . 1 . . N
N2 0.82826(19) 0.1538(2) 0.3134(3) 0.0326(9) Uani d . 1 A . N
C1 0.8133(3) 0.1577(3) 0.3999(3) 0.0402(13) Uani d . 1 . . C
H1 0.8043 0.1236 0.437 0.048 Uiso calc R 1 A . H
C2 0.8123(2) 0.2163(2) 0.4296(3) 0.0329(11) Uani d . 1 A . C
H2 0.8036 0.2307 0.4889 0.039 Uiso calc R 1 . . H
C3 0.8271(2) 0.2507(2) 0.3517(3) 0.0306(10) Uani d . 1 A . C
H3 0.829 0.2938 0.3496 0.037 Uiso calc R 1 . . H
N3 0.73780(16) 0.08195(16) 0.1298(2) 0.0229(7) Uani d . 1 . . N
N4 0.76425(18) 0.06888(17) 0.2124(2) 0.0276(8) Uani d . 1 A . N
C4 0.7221(2) 0.0393(2) 0.2606(3) 0.0354(11) Uani d . 1 . . C
H4 0.7281 0.0249 0.3206 0.043 Uiso calc R 1 A . H
C5 0.6696(2) 0.0327(2) 0.2128(3) 0.0348(11) Uani d . 1 A . C
H5 0.6332 0.0132 0.2315 0.042 Uiso calc R 1 . . H
C6 0.6815(2) 0.0609(2) 0.1308(3) 0.0326(11) Uani d . 1 A . C
H6 0.6534 0.0646 0.0823 0.039 Uiso calc R 1 . . H
N5 0.77230(17) 0.24271(16) 0.1368(2) 0.0227(7) Uani d . 1 . . N
N6 0.73974(15) 0.19979(17) 0.0914(2) 0.0194(7) Uani d . 1 A . N
C7 0.6804(2) 0.2145(2) 0.0984(3) 0.0285(10) Uani d . 1 . . C
H7 0.6477 0.192 0.0732 0.034 Uiso calc R 1 A . H
C8 0.6748(2) 0.2675(2) 0.1482(3) 0.0324(11) Uani d . 1 A . C
H8 0.6384 0.2884 0.1631 0.039 Uiso calc R 1 . . H
C9 0.7331(2) 0.2835(2) 0.1716(3) 0.0290(10) Uani d . 1 A . C
H9 0.744 0.3179 0.2068 0.035 Uiso calc R 1 . . H
N7 0.86783(17) 0.22809(16) 0.0274(2) 0.0273(8) Uani d G 1 . . N
N8 0.83405(14) 0.18595(15) -0.02150(18) 0.0252(8) Uani d G 1 A . N
C10 0.8503(2) 0.1909(2) -0.1123(3) 0.0357(11) Uani d G 1 A . C
H10 0.8345 0.1676 -0.161 0.043 Uiso calc R 1 . . H
C11 0.8937(2) 0.2362(2) -0.1188(3) 0.0253(9) Uani d G 1 . . C
H11 0.9141 0.2498 -0.1719 0.03 Uiso calc R 1 A . H
C12 0.9008(2) 0.2574(2) -0.0309(3) 0.0357(11) Uani d G 1 A . C
H12 0.9271 0.2899 -0.0151 0.043 Uiso calc R 1 . . H
O2 0.93955(13) 0.20688(13) 0.17973(19) 0.0238(6) Uani d . 1 . . O
O3 0.93220(13) 0.11238(13) 0.2393(2) 0.0257(7) Uani d . 1 A . O
C13 0.9607(2) 0.1594(2) 0.2144(3) 0.0264(10) Uani d . 1 A . C
C14 1.0285(2) 0.1585(3) 0.2284(4) 0.0383(12) Uani d . 1 . . C
H13 1.0489 0.1684 0.1712 0.057 Uiso calc R 1 A . H
H14 1.0411 0.118 0.2485 0.057 Uiso calc R 1 . . H
H15 1.0396 0.1886 0.2745 0.057 Uiso calc R 1 . . H
O4 0.86957(15) 0.02961(13) 0.1420(2) 0.0261(7) Uani d . 1 A . O
O5 0.82759(14) 0.06081(14) 0.0100(2) 0.0245(6) Uani d . 1 . . O
C15 0.85905(19) 0.02532(19) 0.0576(3) 0.0242(9) Uani d . 1 A . C
C16 0.8873(2) -0.0270(2) 0.0110(3) 0.0259(9) Uani d . 1 . . C
H16 0.8587 -0.0439 -0.0332 0.039 Uiso calc R 1 A . H
H17 0.8978 -0.0582 0.0557 0.039 Uiso calc R 1 . . H
H18 0.9242 -0.0136 -0.0204 0.039 Uiso calc R 1 . . H
N9 0.87669(17) 0.31047(16) 0.1709(2) 0.0235(8) Uani d . 1 . . N
N10 0.91720(19) 0.32952(17) 0.2327(3) 0.0348(10) Uani d . 1 A . N
H19 0.9351 0.3056 0.2722 0.042 Uiso calc R 1 . . H
C17 0.9270(3) 0.3891(2) 0.2267(4) 0.0421(13) Uani d . 1 . . C
H20 0.9533 0.4125 0.264 0.051 Uiso calc R 1 A . H
C18 0.8921(3) 0.4103(2) 0.1570(3) 0.0397(12) Uani d . 1 A . C
H21 0.8897 0.4507 0.1348 0.048 Uiso calc R 1 . . H
C19 0.8607(3) 0.3593(2) 0.1254(3) 0.0327(11) Uani d . 1 A . C
H22 0.8318 0.3598 0.0776 0.039 Uiso calc R 1 . . H
N11 0.72836(16) 0.11778(17) -0.0525(2) 0.0252(8) Uani d . 1 . . N
N12 0.7032(2) 0.1641(2) -0.1004(3) 0.0446(11) Uani d . 1 A . N
H23 0.7077 0.2028 -0.0873 0.053 Uiso calc R 1 . . H
C20 0.6709(3) 0.1431(3) -0.1695(3) 0.0524(16) Uani d . 1 . . C
H24 0.6492 0.167 -0.2123 0.063 Uiso calc R 1 A . H
C21 0.6741(3) 0.0842(4) -0.1684(4) 0.065(2) Uani d . 1 A . C
H25 0.6545 0.0573 -0.2092 0.078 Uiso calc R 1 . . H
C22 0.7124(3) 0.0675(3) -0.0945(4) 0.0470(14) Uani d . 1 A . C
H26 0.7242 0.0274 -0.0786 0.056 Uiso calc R 1 . . H
N14 0.5 0 0.1688(7) 0.083(3) Uani d S 1 . . N
C27 0.5 0 0.0928(8) 0.074(3) Uani d S 1 . . C
C28 0.5 0 -0.0042(9) 0.154(9) Uani d S 1 . . C
P1 0.69664(8) -0.00041(6) 0.54425(8) 0.0405(3) Uani d . 1 . . P
F1 0.64701(16) -0.05138(14) 0.5622(2) 0.0474(8) Uani d . 1 . . F
F2 0.6678(2) 0.03918(16) 0.6238(3) 0.0688(12) Uani d . 1 . . F
F3 0.74106(17) -0.03252(17) 0.6161(2) 0.0569(10) Uani d . 1 . . F
F4 0.72527(17) -0.04034(14) 0.4649(2) 0.0491(8) Uani d . 1 . . F
F5 0.6531(2) 0.03115(19) 0.4726(3) 0.0748(13) Uani d . 1 . . F
F6 0.7476(2) 0.05039(15) 0.5276(2) 0.0669(12) Uani d . 1 . . F
N15 0.8572(2) 0.03227(16) 0.3248(2) 0.031(3) Uiso d PG 0.5 A 1 N
C30A 0.8412(3) -0.0286(2) 0.3038(3) 0.049(3) Uiso d PG 0.25 A 1 C
H27 0.8203 -0.0418 0.251 0.059 Uiso calc PR 0.25 A 1 H
C31 0.8618(3) -0.0662(2) 0.3756(3) 0.063(4) Uiso d PG 0.5 A 1 C
H28 0.8572 -0.1091 0.3792 0.076 Uiso calc PR 0.5 A 1 H
C32 0.8906(3) -0.0287(3) 0.4410(4) 0.169(14) Uiso d PG 0.5 A 1 C
H29 0.9086 -0.0419 0.4961 0.202 Uiso calc PR 0.5 A 1 H
C33A 0.8877(4) 0.0322(2) 0.4096(3) 0.091(5) Uiso d PG 0.25 A 1 C
H30 0.9035 0.0668 0.44 0.109 Uiso calc PR 0.25 A 1 H
N30A 0.8412(3) -0.0286(2) 0.3038(3) 0.049(3) Uiso d P 0.25 B 2 N
N33A 0.8877(4) 0.0322(2) 0.4096(3) 0.091(5) Uiso d P 0.25 C 2 N
C36 0.9310(3) -0.0316(4) 0.4064(5) 0.173(13) Uiso d PG 0.5 A 3 C
H33 0.9659 -0.0527 0.4277 0.208 Uiso calc PR 0.5 A 3 H
C35 0.8734(3) -0.0299(2) 0.4495(3) 0.062(4) Uiso d PG 0.5 A 3 C
H32 0.8629 -0.0496 0.5047 0.074 Uiso calc PR 0.5 A 3 H
C34A 0.8341(3) 0.0063(2) 0.3957(3) 0.100(5) Uiso d PG 0.25 A 3 C
H31 0.7928 0.0152 0.4085 0.12 Uiso calc PR 0.25 A 3 H
N16 0.8675(2) 0.02704(16) 0.3193(2) 0.024(2) Uiso d PG 0.5 A 3 N
C37A 0.9274(2) 0.0036(3) 0.3260(5) 0.118(7) Uiso d PG 0.25 A 3 C
H34 0.9594 0.0102 0.284 0.141 Uiso calc PR 0.25 A 3 H
N34A 0.8341(3) 0.0063(2) 0.3957(3) 0.100(5) Uiso d P 0.25 D 4 N
N37A 0.9274(2) 0.0036(3) 0.3260(5) 0.118(7) Uiso d P 0.25 E 4 N
H27A 0.8203(5) -0.0418(3) 0.2510(3) 0.141 Uiso d P 0.25 F 2 H
H30A 0.9035(6) 0.0668(3) 0.4400(3) 0.141 Uiso d P 0.25 G 2 H
H31A 0.7928(3) 0.0152(3) 0.4085(5) 0.141 Uiso d P 0.25 H 4 H
H34A 0.9594(3) 0.0102(4) 0.2840(6) 0.141 Uiso d P 0.25 I 4 H

loop_
_atom_site_aniso_label
_atom_site_aniso_U_11
_atom_site_aniso_U_22
_atom_site_aniso_U_33
_atom_site_aniso_U_12
_atom_site_aniso_U_13
_atom_site_aniso_U_23
Co1 0.0198(3) 0.0179(3) 0.0149(2) 0.0009(2) -0.0002(2) -0.0006(2)
Co2 0.0161(3) 0.0216(3) 0.0157(2) -0.0009(2) -0.0005(2) 0.0001(2)
Co3 0.0233(3) 0.0195(3) 0.0163(2) -0.0014(2) -0.0001(2) 0.0014(2)
O1 0.0190(14) 0.0193(14) 0.0164(12) -0.0019(11) -0.0004(11) 0.0009(11)
N1 0.0245(18) 0.0279(19) 0.0143(16) 0.0062(15) -0.0004(13) 0.0002(14)
N2 0.033(2) 0.042(2) 0.0227(18) 0.0016(19) 0.0003(16) -0.0047(17)
C1 0.056(3) 0.039(3) 0.025(2) -0.011(3) 0.013(2) 0.001(2)
C2 0.039(3) 0.037(3) 0.022(2) -0.004(2) 0.0094(19) -0.005(2)
C3 0.031(2) 0.030(2) 0.031(2) 0.0015(19) -0.002(2) -0.004(2)
N3 0.0233(18) 0.0225(18) 0.0229(17) -0.0046(14) -0.0003(14) 0.0065(15)
N4 0.031(2) 0.0265(19) 0.026(2) -0.0049(16) 0.0080(16) 0.0001(15)
C4 0.039(3) 0.039(3) 0.029(2) -0.009(2) 0.008(2) 0.006(2)
C5 0.032(3) 0.040(3) 0.032(3) -0.014(2) 0.007(2) 0.002(2)
C6 0.026(2) 0.038(3) 0.034(3) -0.005(2) -0.004(2) 0.004(2)
N5 0.0266(19) 0.0255(18) 0.0161(15) 0.0042(15) -0.0031(14) 0.0011(14)
N6 0.0153(16) 0.0286(19) 0.0144(15) 0.0007(14) 0.0006(13) 0.0026(14)
C7 0.022(2) 0.036(3) 0.027(2) 0.0046(19) 0.0032(18) 0.000(2)
C8 0.026(2) 0.043(3) 0.029(2) 0.013(2) 0.0052(19) 0.000(2)
C9 0.033(2) 0.033(2) 0.021(2) 0.013(2) -0.0022(18) -0.0002(18)
N7 0.037(2) 0.0210(18) 0.0243(18) 0.0056(17) 0.0079(16) 0.0035(14)
N8 0.0192(18) 0.034(2) 0.0224(18) 0.0120(15) 0.0051(14) 0.0086(15)
C10 0.042(3) 0.035(3) 0.030(2) 0.007(2) -0.001(2) 0.000(2)
C11 0.026(2) 0.030(2) 0.020(2) 0.0002(18) 0.0070(17) 0.0039(17)
C12 0.038(3) 0.035(3) 0.034(3) 0.001(2) 0.000(2) 0.001(2)
O2 0.0240(15) 0.0236(15) 0.0238(15) 0.0004(12) -0.0021(12) -0.0005(12)
O3 0.0235(15) 0.0209(15) 0.0328(16) 0.0001(12) -0.0063(13) -0.0004(13)
C13 0.024(2) 0.031(2) 0.024(2) 0.0035(18) 0.0007(17) -0.0063(19)
C14 0.021(2) 0.044(3) 0.050(3) 0.001(2) -0.005(2) -0.001(3)
O4 0.0337(17) 0.0228(15) 0.0217(15) 0.0039(13) 0.0009(13) -0.0023(12)
O5 0.0236(15) 0.0218(15) 0.0279(15) -0.0008(12) -0.0030(13) -0.0019(13)
C15 0.021(2) 0.023(2) 0.028(2) -0.0051(17) -0.0014(18) -0.0005(17)
C16 0.029(2) 0.021(2) 0.028(2) -0.0020(18) 0.0033(18) -0.0077(18)
N9 0.031(2) 0.0209(18) 0.0185(17) 0.0026(15) -0.0048(15) -0.0018(14)
N10 0.044(2) 0.0213(19) 0.039(2) -0.0056(17) -0.020(2) -0.0018(17)
C17 0.059(4) 0.025(2) 0.042(3) -0.010(2) -0.013(3) -0.002(2)
C18 0.065(4) 0.019(2) 0.035(3) -0.001(2) -0.001(3) -0.003(2)
C19 0.055(3) 0.022(2) 0.022(2) -0.002(2) -0.006(2) 0.0021(17)
N11 0.0217(18) 0.033(2) 0.0206(17) 0.0012(15) -0.0025(15) 0.0017(16)
N12 0.045(3) 0.060(3) 0.029(2) 0.007(2) -0.0059(19) 0.003(2)
C20 0.045(3) 0.088(5) 0.024(2) 0.015(3) -0.013(2) -0.006(3)
C21 0.052(4) 0.105(6) 0.038(3) -0.022(4) -0.011(3) -0.033(4)
C22 0.056(4) 0.046(3) 0.039(3) -0.013(3) -0.002(3) -0.016(3)
N14 0.114(8) 0.062(6) 0.073(6) 0.053(5) 0 0
C27 0.098(9) 0.056(6) 0.067(7) 0.043(6) 0 0
C28 0.32(3) 0.076(10) 0.062(8) 0.060(13) 0 0
P1 0.0722(10) 0.0257(6) 0.0236(6) -0.0053(6) 0.0030(7) 0.0026(5)
F1 0.056(2) 0.0458(18) 0.0406(17) -0.0092(16) -0.0054(16) -0.0007(14)
F2 0.118(4) 0.044(2) 0.045(2) -0.013(2) 0.031(2) -0.0122(16)
F3 0.064(2) 0.062(2) 0.0446(19) -0.0230(18) -0.0156(17) 0.0220(17)
F4 0.070(2) 0.0357(16) 0.0412(17) -0.0045(16) 0.0040(17) -0.0105(14)
F5 0.107(3) 0.068(3) 0.050(2) 0.031(3) 0.011(2) 0.0250(19)
F6 0.120(4) 0.0310(17) 0.049(2) -0.029(2) 0.031(2) -0.0045(15)

loop_
_atom_type_symbol
_atom_type_description
_atom_type_scat_dispersion_real
_atom_type_scat_dispersion_imag
_atom_type_scat_source
C C 0.0033 0.0016 'International Tables Vol C Tables 4.2.6.8 and 6.1.1.4'
H H 0 0 'International Tables Vol C Tables 4.2.6.8 and 6.1.1.4'
N N 0.0061 0.0033 'International Tables Vol C Tables 4.2.6.8 and 6.1.1.4'
O O 0.0106 0.006 'International Tables Vol C Tables 4.2.6.8 and 6.1.1.4'
F F 0.0171 0.0103 'International Tables Vol C Tables 4.2.6.8 and 6.1.1.4'
P P 0.1023 0.0942 'International Tables Vol C Tables 4.2.6.8 and 6.1.1.4'
Co Co 0.3494 0.9721 'International Tables Vol C Tables 4.2.6.8 and 6.1.1.4'

loop_
_geom_angle_atom_site_label_1
_geom_angle_atom_site_label_2
_geom_angle_atom_site_label_3
_geom_angle
O1 Co1 N5 90.26(14)
O1 Co1 N1 91.01(14)
N5 Co1 N1 89.19(15)
O1 Co1 O2 89.38(13)
N5 Co1 O2 179.23(15)
N1 Co1 O2 90.14(14)
O1 Co1 N7 83.23(13)
N5 Co1 N7 88.39(16)
N1 Co1 N7 173.73(16)
O2 Co1 N7 92.24(15)
O1 Co1 N9 174.14(14)
N5 Co1 N9 93.12(15)
N1 Co1 N9 93.82(15)
O2 Co1 N9 87.30(14)
N7 Co1 N9 92.09(15)
O1 Co2 N6 89.58(14)
O1 Co2 N3 91.51(14)
N6 Co2 N3 89.12(15)
O1 Co2 O5 89.31(13)
N6 Co2 O5 178.29(14)
N3 Co2 O5 89.60(15)
O1 Co2 N8 82.52(12)
N6 Co2 N8 88.59(14)
N3 Co2 N8 173.62(14)
O5 Co2 N8 92.56(14)
O1 Co2 N11 173.81(14)
N6 Co2 N11 93.56(15)
N3 Co2 N11 93.87(16)
O5 Co2 N11 87.66(14)
N8 Co2 N11 92.22(14)
O1 Co3 N2 90.43(15)
O1 Co3 N4 90.37(15)
N2 Co3 N4 93.48(17)
O1 Co3 O4 88.74(12)
N2 Co3 O4 177.55(16)
N4 Co3 O4 88.83(15)
O1 Co3 O3 88.46(13)
N2 Co3 O3 89.12(15)
N4 Co3 O3 177.16(15)
O4 Co3 O3 88.55(13)
O1 Co3 N15 177.01(17)
N2 Co3 N15 91.70(17)
N4 Co3 N15 91.59(17)
O4 Co3 N15 89.05(15)
O3 Co3 N15 89.48(16)
O1 Co3 N16 169.44(16)
N2 Co3 N16 96.99(17)
N4 Co3 N16 96.65(16)
O4 Co3 N16 83.54(14)
O3 Co3 N16 84.16(15)
N15 Co3 N16 7.6
Co3 O1 Co1 119.29(14)
Co3 O1 Co2 117.85(15)
Co1 O1 Co2 113.59(15)
C3 N1 N2 107.3(4)
C3 N1 Co1 135.8(3)
N2 N1 Co1 116.7(3)
C1 N2 N1 106.2(4)
C1 N2 Co3 137.3(4)
N1 N2 Co3 116.1(3)
N2 C1 C2 112.1(5)
N2 C1 H1 124
C2 C1 H1 124
C1 C2 C3 104.0(4)
C1 C2 H2 128
C3 C2 H2 128
N1 C3 C2 110.4(4)
N1 C3 H3 124.8
C2 C3 H3 124.8
C6 N3 N4 108.1(4)
C6 N3 Co2 134.6(3)
N4 N3 Co2 116.8(3)
C4 N4 N3 106.1(4)
C4 N4 Co3 136.3(3)
N3 N4 Co3 117.4(3)
N4 C4 C5 111.5(4)
N4 C4 H4 124.2
C5 C4 H4 124.2
C4 C5 C6 104.0(4)
C4 C5 H5 128
C6 C5 H5 128
N3 C6 C5 110.2(4)
N3 C6 H6 124.9
C5 C6 H6 124.9
C9 N5 N6 108.2(4)
C9 N5 Co1 133.9(3)
N6 N5 Co1 116.5(3)
C7 N6 N5 107.8(4)
C7 N6 Co2 134.9(3)
N5 N6 Co2 116.6(3)
N6 C7 C8 109.3(4)
N6 C7 H7 125.4
C8 C7 H7 125.4
C9 C8 C7 105.3(4)
C9 C8 H8 127.3
C7 C8 H8 127.3
N5 C9 C8 109.4(4)
N5 C9 H9 125.3
C8 C9 H9 125.3
C12 N7 N8 106.7(3)
C12 N7 Co1 138.7(3)
N8 N7 Co1 114.6(2)
C10 N8 N7 108
C10 N8 Co2 135.5(2)
N7 N8 Co2 116.22(19)
C11 C10 N8 107.6(3)
C11 C10 H10 126.2
N8 C10 H10 126.2
C10 C11 C12 104.8(4)
C10 C11 H11 127.6
C12 C11 H11 127.6
N7 C12 C11 112.9(4)
N7 C12 H12 123.5
C11 C12 H12 123.5
C13 O2 Co1 127.1(3)
C13 O3 Co3 130.8(3)
O2 C13 O3 128.0(4)
O2 C13 C14 115.8(4)
O3 C13 C14 116.2(4)
C13 C14 H13 109.5
C13 C14 H14 109.5
H13 C14 H14 109.5
C13 C14 H15 109.5
H13 C14 H15 109.5
H14 C14 H15 109.5
C15 O4 Co3 130.9(3)
C15 O5 Co2 127.8(3)
O5 C15 O4 127.0(4)
O5 C15 C16 117.1(4)
O4 C15 C16 115.9(4)
C15 C16 H16 109.5
C15 C16 H17 109.5
H16 C16 H17 109.5
C15 C16 H18 109.5
H16 C16 H18 109.5
H17 C16 H18 109.5
C19 N9 N10 105.6(4)
C19 N9 Co1 132.2(3)
N10 N9 Co1 122.1(3)
C17 N10 N9 111.8(4)
C17 N10 H19 124.1
N9 N10 H19 124.1
N10 C17 C18 107.1(5)
N10 C17 H20 126.4
C18 C17 H20 126.4
C17 C18 C19 104.7(4)
C17 C18 H21 127.6
C19 C18 H21 127.6
N9 C19 C18 110.7(4)
N9 C19 H22 124.6
C18 C19 H22 124.6
C22 N11 N12 106.1(4)
C22 N11 Co2 131.1(4)
N12 N11 Co2 122.5(3)
C20 N12 N11 111.0(5)
C20 N12 H23 124.5
N11 N12 H23 124.5
C21 C20 N12 108.0(5)
C21 C20 H24 126
N12 C20 H24 126
C20 C21 C22 107.5(5)
C20 C21 H25 126.3
C22 C21 H25 126.3
N11 C22 C21 107.4(6)
N11 C22 H26 126.3
C21 C22 H26 126.3
N14 C27 C28 180.0000(10)
F5 P1 F1 90.3(2)
F5 P1 F2 90.6(2)
F1 P1 F2 89.4(2)
F5 P1 F4 89.5(2)
F1 P1 F4 90.25(18)
F2 P1 F4 179.7(2)
F5 P1 F6 90.9(2)
F1 P1 F6 178.9(2)
F2 P1 F6 90.6(2)
F4 P1 F6 89.72(19)
F5 P1 F3 179.5(2)
F1 P1 F3 89.90(18)
F2 P1 F3 89.9(2)
F4 P1 F3 90.0(2)
F6 P1 F3 89.0(2)
C33A N15 C30A 108
C33A N15 Co3 134.41(13)
C30A N15 Co3 116.43(14)
C31 C30A N15 108
C31 C30A H27 126
N15 C30A H27 126
C31 C30A H27A 126
N15 C30A H27A 126
H27 C30A H27A 0
C32 C31 C30A 108
C32 C31 H28 126
C30A C31 H28 126
C31 C32 C33A 108
C31 C32 H29 126
C33A C32 H29 126
N15 C33A C32 108
N15 C33A H30 126
C32 C33A H30 126
N15 C33A H30A 126
C32 C33A H30A 126
H30 C33A H30A 0
C37A C36 C35 108
C37A C36 H33 126
C35 C36 H33 126
C36 C35 C34A 108
C36 C35 H32 126
C34A C35 H32 126
N16 C34A C35 108
N16 C34A H31 126
C35 C34A H31 126
N16 C34A H31A 126
C35 C34A H31A 126
H31 C34A H31A 0
C37A N16 C34A 108
C37A N16 Co3 120.84(11)
C34A N16 Co3 129.95(11)
N16 C37A C36 108
N16 C37A H34 126
C36 C37A H34 126
N16 C37A H34A 126
C36 C37A H34A 126
H34 C37A H34A 0

loop_
_geom_bond_atom_site_label_1
_geom_bond_atom_site_label_2
_geom_bond_distance
Co1 O1 1.821(3)
Co1 N5 1.893(4)
Co1 N1 1.905(3)
Co1 O2 1.927(3)
Co1 N7 1.939(3)
Co1 N9 1.944(4)
Co2 O1 1.834(3)
Co2 N6 1.890(4)
Co2 N3 1.896(3)
Co2 O5 1.925(3)
Co2 N8 1.947(3)
Co2 N11 1.949(4)
Co3 O1 1.815(3)
Co3 N2 1.905(4)
Co3 N4 1.906(4)
Co3 O4 1.930(3)
Co3 O3 1.937(3)
Co3 N15 1.937(3)
Co3 N16 1.999(3)
N1 C3 1.308(6)
N1 N2 1.431(6)
N2 C1 1.321(6)
C1 C2 1.363(7)
C1 H1 0.95
C2 C3 1.415(7)
C2 H2 0.95
C3 H3 0.95
N3 C6 1.324(6)
N3 N4 1.382(5)
N4 C4 1.338(6)
C4 C5 1.363(7)
C4 H4 0.95
C5 C6 1.385(7)
C5 H5 0.95
C6 H6 0.95
N5 C9 1.347(6)
N5 N6 1.363(5)
N6 C7 1.350(6)
C7 C8 1.385(7)
C7 H7 0.95
C8 C9 1.376(7)
C8 H8 0.95
C9 H9 0.95
N7 C12 1.298(6)
N7 N8 1.391(4)
N8 C10 1.391(4)
C10 C11 1.384(6)
C10 H10 0.95
C11 C12 1.387(7)
C11 H11 0.95
C12 H12 0.95
O2 C13 1.254(5)
O3 C13 1.266(6)
C13 C14 1.507(6)
C14 H13 0.98
C14 H14 0.98
C14 H15 0.98
O4 C15 1.269(5)
O5 C15 1.259(5)
C15 C16 1.479(6)
C16 H16 0.98
C16 H17 0.98
C16 H18 0.98
N9 C19 1.315(6)
N9 N10 1.342(5)
N10 C17 1.333(6)
N10 H19 0.88
C17 C18 1.365(7)
C17 H20 0.95
C18 C19 1.400(7)
C18 H21 0.95
C19 H22 0.95
N11 C22 1.318(6)
N11 N12 1.359(6)
N12 C20 1.326(7)
N12 H23 0.88
C20 C21 1.299(10)
C20 H24 0.95
C21 C22 1.427(9)
C21 H25 0.95
C22 H26 0.95
N14 C27 1.122(13)
C27 C28 1.431(18)
P1 F5 1.588(4)
P1 F1 1.589(4)
P1 F2 1.593(4)
P1 F4 1.594(3)
P1 F6 1.604(4)
P1 F3 1.606(4)
N15 C33A 1.4200(11)
N15 C30A 1.4200(11)
C30A C31 1.4200(11)
C30A H27 0.95
C30A H27A 0.95
C31 C32 1.4200(11)
C31 H28 0.95
C32 C33A 1.4200(11)
C32 H29 0.95
C33A H30 0.95
C33A H30A 0.95
C36 C37A 1.4200(11)
C36 C35 1.4200(11)
C36 H33 0.95
C35 C34A 1.4200(11)
C35 H32 0.95
C34A N16 1.4200(11)
C34A H31 0.95
C34A H31A 0.95
N16 C37A 1.4200(11)
C37A H34 0.95
C37A H34A 0.95

loop_
_geom_torsion_atom_site_label_1
_geom_torsion_atom_site_label_2
_geom_torsion_atom_site_label_3
_geom_torsion_atom_site_label_4
_geom_torsion
N2 Co3 O1 Co1 26.25(19)
N4 Co3 O1 Co1 119.73(18)
O4 Co3 O1 Co1 -151.44(18)
O3 Co3 O1 Co1 -62.86(18)
N15 Co3 O1 Co1 -109(3)
N16 Co3 O1 Co1 -108.5(7)
N2 Co3 O1 Co2 -118.38(19)
N4 Co3 O1 Co2 -24.90(18)
O4 Co3 O1 Co2 63.92(17)
O3 Co3 O1 Co2 152.51(17)
N15 Co3 O1 Co2 106(3)
N16 Co3 O1 Co2 106.9(7)
N5 Co1 O1 Co3 -111.49(18)
N1 Co1 O1 Co3 -22.29(19)
O2 Co1 O1 Co3 67.84(17)
N7 Co1 O1 Co3 160.2(2)
N9 Co1 O1 Co3 123.2(13)
N5 Co1 O1 Co2 34.57(17)
N1 Co1 O1 Co2 123.76(16)
O2 Co1 O1 Co2 -146.11(15)
N7 Co1 O1 Co2 -53.78(17)
N9 Co1 O1 Co2 -90.8(14)
N6 Co2 O1 Co3 110.63(18)
N3 Co2 O1 Co3 21.52(19)
O5 Co2 O1 Co3 -68.07(17)
N8 Co2 O1 Co3 -160.74(18)
N11 Co2 O1 Co3 -128.8(13)
N6 Co2 O1 Co1 -35.95(17)
N3 Co2 O1 Co1 -125.06(17)
O5 Co2 O1 Co1 145.35(16)
N8 Co2 O1 Co1 52.68(16)
N11 Co2 O1 Co1 84.6(14)
O1 Co1 N1 C3 -166.7(4)
N5 Co1 N1 C3 -76.4(5)
O2 Co1 N1 C3 103.9(5)
N7 Co1 N1 C3 -143.7(14)
N9 Co1 N1 C3 16.6(5)
O1 Co1 N1 N2 6.4(3)
N5 Co1 N1 N2 96.6(3)
O2 Co1 N1 N2 -83.0(3)
N7 Co1 N1 N2 29.4(16)
N9 Co1 N1 N2 -170.3(3)
C3 N1 N2 C1 -1.2(5)
Co1 N1 N2 C1 -176.1(3)
C3 N1 N2 Co3 -175.2(3)
Co1 N1 N2 Co3 9.8(4)
O1 Co3 N2 C1 168.0(6)
N4 Co3 N2 C1 77.6(6)
O4 Co3 N2 C1 -122(4)
O3 Co3 N2 C1 -103.6(6)
N15 Co3 N2 C1 -14.1(6)
N16 Co3 N2 C1 -19.6(6)
O1 Co3 N2 N1 -20.4(3)
N4 Co3 N2 N1 -110.8(3)
O4 Co3 N2 N1 50(4)
O3 Co3 N2 N1 68.0(3)
N15 Co3 N2 N1 157.5(3)
N16 Co3 N2 N1 152.0(3)
N1 N2 C1 C2 -0.1(6)
Co3 N2 C1 C2 172.0(4)
N2 C1 C2 C3 1.2(7)
N2 N1 C3 C2 2.0(5)
Co1 N1 C3 C2 175.5(3)
C1 C2 C3 N1 -2.0(6)
O1 Co2 N3 C6 164.3(5)
N6 Co2 N3 C6 74.7(5)
O5 Co2 N3 C6 -106.4(5)
N8 Co2 N3 C6 143.7(12)
N11 Co2 N3 C6 -18.8(5)
O1 Co2 N3 N4 -6.6(3)
N6 Co2 N3 N4 -96.2(3)
O5 Co2 N3 N4 82.7(3)
N8 Co2 N3 N4 -27.2(15)
N11 Co2 N3 N4 170.3(3)
C6 N3 N4 C4 0.6(5)
Co2 N3 N4 C4 173.8(3)
C6 N3 N4 Co3 177.6(3)
Co2 N3 N4 Co3 -9.2(4)
O1 Co3 N4 C4 -164.2(5)
N2 Co3 N4 C4 -73.8(5)
O4 Co3 N4 C4 107.0(5)
O3 Co3 N4 C4 130(3)
N15 Co3 N4 C4 18.0(5)
N16 Co3 N4 C4 23.7(5)
O1 Co3 N4 N3 19.9(3)
N2 Co3 N4 N3 110.4(3)
O4 Co3 N4 N3 -68.8(3)
O3 Co3 N4 N3 -46(3)
N15 Co3 N4 N3 -157.8(3)
N16 Co3 N4 N3 -152.2(3)
N3 N4 C4 C5 0.0(6)
Co3 N4 C4 C5 -176.1(4)
N4 C4 C5 C6 -0.6(6)
N4 N3 C6 C5 -1.0(6)
Co2 N3 C6 C5 -172.4(4)
C4 C5 C6 N3 0.9(6)
O1 Co1 N5 C9 146.5(4)
N1 Co1 N5 C9 55.5(4)
O2 Co1 N5 C9 85(12)
N7 Co1 N5 C9 -130.3(4)
N9 Co1 N5 C9 -38.3(4)
O1 Co1 N5 N6 -18.2(3)
N1 Co1 N5 N6 -109.2(3)
O2 Co1 N5 N6 -80(12)
N7 Co1 N5 N6 65.1(3)
N9 Co1 N5 N6 157.1(3)
C9 N5 N6 C7 0.1(4)
Co1 N5 N6 C7 168.5(3)
C9 N5 N6 Co2 -172.1(3)
Co1 N5 N6 Co2 -3.7(4)
O1 Co2 N6 C7 -146.1(4)
N3 Co2 N6 C7 -54.6(4)
O5 Co2 N6 C7 -96(5)
N8 Co2 N6 C7 131.3(4)
N11 Co2 N6 C7 39.2(4)
O1 Co2 N6 N5 23.3(3)
N3 Co2 N6 N5 114.8(3)
O5 Co2 N6 N5 73(5)
N8 Co2 N6 N5 -59.3(3)
N11 Co2 N6 N5 -151.4(3)
N5 N6 C7 C8 0.4(5)
Co2 N6 C7 C8 170.5(3)
N6 C7 C8 C9 -0.7(5)
N6 N5 C9 C8 -0.6(5)
Co1 N5 C9 C8 -166.1(3)
C7 C8 C9 N5 0.8(5)
O1 Co1 N7 C12 -147.0(5)
N5 Co1 N7 C12 122.5(5)
N1 Co1 N7 C12 -170.1(13)
O2 Co1 N7 C12 -57.9(5)
N9 Co1 N7 C12 29.5(5)
O1 Co1 N7 N8 30.3(3)
N5 Co1 N7 N8 -60.1(3)
N1 Co1 N7 N8 7.2(16)
O2 Co1 N7 N8 119.4(3)
N9 Co1 N7 N8 -153.2(3)
C12 N7 N8 C10 1.6(5)
Co1 N7 N8 C10 -176.6(3)
C12 N7 N8 Co2 176.4(3)
Co1 N7 N8 Co2 -1.7(4)
O1 Co2 N8 C10 145.3(4)
N6 Co2 N8 C10 -125.0(4)
N3 Co2 N8 C10 166.0(12)
O5 Co2 N8 C10 56.3(4)
N11 Co2 N8 C10 -31.5(4)
O1 Co2 N8 N7 -27.8(3)
N6 Co2 N8 N7 62.0(3)
N3 Co2 N8 N7 -7.0(15)
O5 Co2 N8 N7 -116.7(3)
N11 Co2 N8 N7 155.5(3)
N7 N8 C10 C11 -0.2(5)
Co2 N8 C10 C11 -173.7(3)
N8 C10 C11 C12 -1.1(5)
N8 N7 C12 C11 -2.4(5)
Co1 N7 C12 C11 175.1(4)
C10 C11 C12 N7 2.2(6)
O1 Co1 O2 C13 -33.1(3)
N5 Co1 O2 C13 29(12)
N1 Co1 O2 C13 57.9(4)
N7 Co1 O2 C13 -116.3(3)
N9 Co1 O2 C13 151.7(4)
O1 Co3 O3 C13 22.4(4)
N2 Co3 O3 C13 -68.1(4)
N4 Co3 O3 C13 88(3)
O4 Co3 O3 C13 111.1(4)
N15 Co3 O3 C13 -159.8(4)
N16 Co3 O3 C13 -165.2(4)
Co1 O2 C13 O3 2.8(7)
Co1 O2 C13 C14 -176.9(3)
Co3 O3 C13 O2 4.2(7)
Co3 O3 C13 C14 -176.1(3)
O1 Co3 O4 C15 -24.1(4)
N2 Co3 O4 C15 -94(4)
N4 Co3 O4 C15 66.3(4)
O3 Co3 O4 C15 -112.6(4)
N15 Co3 O4 C15 157.9(4)
N16 Co3 O4 C15 163.1(4)
O1 Co2 O5 C15 32.9(4)
N6 Co2 O5 C15 -17(5)
N3 Co2 O5 C15 -58.6(4)
N8 Co2 O5 C15 115.4(4)
N11 Co2 O5 C15 -152.5(4)
Co2 O5 C15 O4 -2.2(7)
Co2 O5 C15 C16 178.2(3)
Co3 O4 C15 O5 -3.7(7)
Co3 O4 C15 C16 175.9(3)
O1 Co1 N9 C19 82.3(15)
N5 Co1 N9 C19 -42.9(5)
N1 Co1 N9 C19 -132.2(4)
O2 Co1 N9 C19 137.8(5)
N7 Co1 N9 C19 45.6(5)
O1 Co1 N9 N10 -93.6(14)
N5 Co1 N9 N10 141.2(4)
N1 Co1 N9 N10 51.8(4)
O2 Co1 N9 N10 -38.2(4)
N7 Co1 N9 N10 -130.3(4)
C19 N9 N10 C17 -0.1(6)
Co1 N9 N10 C17 176.8(4)
N9 N10 C17 C18 -1.0(7)
N10 C17 C18 C19 1.6(6)
N10 N9 C19 C18 1.1(6)
Co1 N9 C19 C18 -175.4(4)
C17 C18 C19 N9 -1.7(6)
O1 Co2 N11 C22 90.0(14)
N6 Co2 N11 C22 -149.6(5)
N3 Co2 N11 C22 -60.3(5)
O5 Co2 N11 C22 29.2(5)
N8 Co2 N11 C22 121.6(5)
O1 Co2 N11 N12 -82.8(14)
N6 Co2 N11 N12 37.6(4)
N3 Co2 N11 N12 126.9(4)
O5 Co2 N11 N12 -143.6(4)
N8 Co2 N11 N12 -51.1(4)
C22 N11 N12 C20 1.6(6)
Co2 N11 N12 C20 176.0(4)
N11 N12 C20 C21 0.0(7)
N12 C20 C21 C22 -1.5(7)
N12 N11 C22 C21 -2.4(6)
Co2 N11 C22 C21 -176.1(4)
C20 C21 C22 N11 2.5(7)
O1 Co3 N15 C33A 89(3)
N2 Co3 N15 C33A -46.2(4)
N4 Co3 N15 C33A -139.7(4)
O4 Co3 N15 C33A 131.5(4)
O3 Co3 N15 C33A 42.9(4)
N16 Co3 N15 C33A 88.27(12)
O1 Co3 N15 C30A -77(3)
N2 Co3 N15 C30A 147.9(3)
N4 Co3 N15 C30A 54.3(3)
O4 Co3 N15 C30A -34.5(3)
O3 Co3 N15 C30A -123.0(3)
N16 Co3 N15 C30A -77.71(6)
C33A N15 C30A C31 0
Co3 N15 C30A C31 169.52(13)
N15 C30A C31 C32 0
C30A C31 C32 C33A 0
C30A N15 C33A C32 0
Co3 N15 C33A C32 -166.81(17)
C31 C32 C33A N15 0
C37A C36 C35 C34A 0
C36 C35 C34A N16 0
C35 C34A N16 C37A 0
C35 C34A N16 Co3 -167.23(17)
O1 Co3 N16 C37A 19.4(8)
N2 Co3 N16 C37A -114.8(4)
N4 Co3 N16 C37A 150.8(4)
O4 Co3 N16 C37A 62.7(4)
O3 Co3 N16 C37A -26.5(4)
N15 Co3 N16 C37A -160.8
O1 Co3 N16 C34A -174.7(7)
N2 Co3 N16 C34A 51.0(3)
N4 Co3 N16 C34A -43.4(3)
O4 Co3 N16 C34A -131.4(3)
O3 Co3 N16 C34A 139.4(3)
N15 Co3 N16 C34A 4.99(15)
C34A N16 C37A C36 0
Co3 N16 C37A C36 168.61(16)
C35 C36 C37A N16 0
